data_2236695
loop_
_publ_author_name
'Diop, Tidiane'
'Diop, Libasse'
'Fall, Djibril'
'van der Lee, Arie'

_publ_section_title
;
 Dibutylammonium bis(hydrogen
 methylphosphonato-\k<i>O</i>)triphenylstannate(IV)
;
_journal_coeditor_code WM2676
_journal_issue 10
_journal_name_full 'Acta Crystallographica Section E'
_journal_page_first m1284
_journal_page_last m1285
_journal_paper_doi 10.1107/S1600536812038445
_journal_volume 68
_journal_year 2012
_chemical_formula_iupac '(C8 H20 N) [Sn (C6 H5)3 (C H4 O3 P)2]'
_chemical_formula_moiety 'C20 H23 O6 P2 Sn, C8 H20 N'
_chemical_formula_sum 'C28 H43 N O6 P2 Sn'
_chemical_formula_weight 670.28
_chemical_name_systematic
;
Dibutylammonium bis(hydrogen methylphosphonato-\k<i>O</i>)triphenylstannate(IV)
;
_space_group_IT_number 14
_symmetry_cell_setting monoclinic
_symmetry_space_group_name_Hall '-P 2ybc'
_symmetry_space_group_name_H-M 'P 1 21/c 1'
_atom_sites_solution_hydrogens difmap
_atom_sites_solution_primary charge-flipping
_cell_angle_alpha 90
_cell_angle_beta 93.220(4)
_cell_angle_gamma 90
_cell_formula_units_Z 8
_cell_length_a 16.1963(8)
_cell_length_b 18.9088(8)
_cell_length_c 21.1989(11)
_cell_measurement_reflns_used 7455
_cell_measurement_temperature 175
_cell_measurement_theta_max 29.1449
_cell_measurement_theta_min 1.4383
_cell_volume 6482.0(5)
_computing_cell_refinement '<i>CrysAlis PRO</i>  (Agilent, 2010)'
_computing_data_collection '<i>CrysAlis PRO</i> (Agilent, 2010)'
_computing_data_reduction '<i>CrysAlis PRO</i>  (Agilent, 2010)'
_computing_molecular_graphics '<i>OLEX2</i> (Dolomanov <i>et al.</i>, 2009)'
_computing_publication_material
;
<i>CRYSTALS</i> (Betteridge <i>et al.</i>, 2003) and <i>publCIF</i>
(Westrip, 2010)
;
_computing_structure_refinement '<i>CRYSTALS</i> (Betteridge <i>et al.</i>, 2003)'
_computing_structure_solution '<i>Superflip</i> (Palatinus & Chapuis, 2007)'
_diffrn_ambient_temperature 175
_diffrn_measured_fraction_theta_full 0.985
_diffrn_measured_fraction_theta_max 0.902
_diffrn_measurement_device Area
_diffrn_measurement_device_type 'Oxford Diffraction Gemini'
_diffrn_measurement_method \w
_diffrn_radiation_monochromator graphite
_diffrn_radiation_type 'Mo K\a'
_diffrn_radiation_wavelength 0.71073
_diffrn_reflns_av_R_equivalents 0.085
_diffrn_reflns_limit_h_max 22
_diffrn_reflns_limit_h_min -20
_diffrn_reflns_limit_k_max 24
_diffrn_reflns_limit_k_min -24
_diffrn_reflns_limit_l_max 27
_diffrn_reflns_limit_l_min -28
_diffrn_reflns_number 64843
_diffrn_reflns_theta_full 25.174
_diffrn_reflns_theta_max 29.145
_diffrn_reflns_theta_min 1.438
_diffrn_standards_number 0
_exptl_absorpt_coefficient_mu 0.925
_exptl_absorpt_correction_T_max 1.00000
_exptl_absorpt_correction_T_min 0.96051
_exptl_absorpt_correction_type multi-scan
_exptl_absorpt_process_details
;
(<i>CrysAlis PRO</i>; Agilent, 2010)
;
_exptl_crystal_colour colourless
_exptl_crystal_density_diffrn 1.374
_exptl_crystal_density_method 'not measured'
_exptl_crystal_description block
_exptl_crystal_F_000 2768
_exptl_crystal_size_max 0.30
_exptl_crystal_size_mid 0.25
_exptl_crystal_size_min 0.10
_refine_diff_density_max 1.28
_refine_diff_density_min -1.66
_refine_ls_extinction_method None
_refine_ls_goodness_of_fit_ref 0.9916
_refine_ls_hydrogen_treatment constr
_refine_ls_matrix_type full
_refine_ls_number_parameters 686
_refine_ls_number_reflns 17225
_refine_ls_number_restraints 9
_refine_ls_R_factor_all 0.1015
_refine_ls_R_factor_gt 0.0672
_refine_ls_shift/su_max 0.0025
_refine_ls_shift/su_mean 0.00002
_refine_ls_structure_factor_coef F
_refine_ls_weighting_details
;
 Method, part 1, Chebychev polynomial, (Watkin, 1994; Prince, 1982)
 [weight] = 1.0/[A~0~*T~0~(x)+A~1~*T~1~(x) ... +A~n-1~]*T~n-1~(x)]
 where A~i~ are the Chebychev coefficients listed below and x= Fcalc/Fmax
 Method = Robust Weighting (Prince, 1982)
 W = [weight] * [1-(deltaF/6*sigmaF)^2^]^2^
 A~i~ are:
 15.1 4.23 12.3 3.23
;
_refine_ls_weighting_scheme calc
_refine_ls_wR_factor_all 0.0791
_refine_ls_wR_factor_gt 0.0674
_refine_ls_wR_factor_ref 0.0674
_reflns_number_gt 17225
_reflns_number_total 26060
_reflns_threshold_expression I>2.0\s(I)
_cod_data_source_file wm2676.cif
_cod_data_source_block I
_cod_original_sg_symbol_H-M 'P 21/c'
_cod_database_code 2236695
_cod_database_fobs_code 2236695

loop_
_symmetry_equiv_pos_as_xyz
x,y,z
-x,-y,-z
-x,y+1/2,-z+1/2
x,-y+1/2,z+1/2

loop_
_atom_site_type_symbol
_atom_site_label
_atom_site_fract_x
_atom_site_fract_y
_atom_site_fract_z
_atom_site_U_iso_or_equiv
_atom_site_adp_type
_atom_site_occupancy
Sn Sn1 0.55169(2) 0.19275(2) 0.195941(16) 0.0285 Uani 1.0000
O O101 0.5156(3) 0.3004(2) 0.21763(18) 0.0413 Uani 1.0000
P P102 0.49515(8) 0.37108(7) 0.18772(7) 0.0296 Uani 1.0000
O O103 0.4023(2) 0.3900(2) 0.1956(2) 0.0506 Uani 1.0000
H H1031 0.3906 0.4158 0.2267 0.0600 Uiso 1.0000
O O104 0.5479(2) 0.4314(2) 0.2139(2) 0.0440 Uani 1.0000
C C105 0.5019(5) 0.3644(4) 0.1041(3) 0.0534 Uani 1.0000
H H1051 0.4684 0.3265 0.0876 0.0664 Uiso 1.0000
H H1052 0.4828 0.4075 0.0840 0.0664 Uiso 1.0000
H H1053 0.5576 0.3566 0.0936 0.0664 Uiso 1.0000
O O106 0.5926(2) 0.08826(17) 0.16616(18) 0.0316 Uani 1.0000
P P107 0.57266(8) 0.01052(7) 0.16887(7) 0.0296 Uani 1.0000
O O108 0.4833(2) 0.0013(2) 0.1908(2) 0.0506 Uani 1.0000
H H1081 0.4726 -0.0226 0.2233 0.0601 Uiso 1.0000
O O109 0.6335(2) -0.03205(18) 0.20970(19) 0.0335 Uani 1.0000
C C110 0.5695(4) -0.0236(4) 0.0899(3) 0.0528 Uani 1.0000
H H1101 0.5316 0.0027 0.0631 0.1230 Uiso 1.0000
H H1102 0.5532 -0.0721 0.0893 0.1230 Uiso 1.0000
H H1103 0.6233 -0.0204 0.0731 0.1230 Uiso 1.0000
C C111 0.4357(3) 0.1784(3) 0.1454(3) 0.0360 Uani 1.0000
C C112 0.3649(4) 0.2063(3) 0.1685(3) 0.0410 Uani 1.0000
H H1121 0.3669 0.2318 0.2059 0.0493 Uiso 1.0000
C C113 0.2880(3) 0.1965(4) 0.1360(4) 0.0557 Uani 1.0000
H H1131 0.2405 0.2156 0.1530 0.0669 Uiso 1.0000
C C114 0.2816(5) 0.1595(4) 0.0803(4) 0.0654 Uani 1.0000
H H1141 0.2309 0.1530 0.0589 0.0784 Uiso 1.0000
C C115 0.3523(4) 0.1322(4) 0.0560(4) 0.0552 Uani 1.0000
H H1151 0.3485 0.1083 0.0178 0.0671 Uiso 1.0000
C C116 0.4285(4) 0.1411(3) 0.0886(3) 0.0433 Uani 1.0000
H H1161 0.4763 0.1224 0.0724 0.0510 Uiso 1.0000
C C117 0.5635(3) 0.1714(3) 0.2950(3) 0.0332 Uani 1.0000
C C118 0.5865(3) 0.1055(3) 0.3186(3) 0.0399 Uani 1.0000
H H1181 0.5968 0.0690 0.2910 0.0475 Uiso 1.0000
C C119 0.5950(4) 0.0922(4) 0.3827(3) 0.0500 Uani 1.0000
H H1191 0.6097 0.0472 0.3970 0.0600 Uiso 1.0000
C C120 0.5810(5) 0.1433(4) 0.4247(3) 0.0580 Uani 1.0000
H H1201 0.5858 0.1340 0.4680 0.0721 Uiso 1.0000
C C121 0.5580(5) 0.2094(5) 0.4041(3) 0.0633 Uani 1.0000
H H1211 0.5471 0.2444 0.4337 0.0761 Uiso 1.0000
C C122 0.5503(5) 0.2239(3) 0.3389(3) 0.0527 Uani 1.0000
H H1221 0.5360 0.2685 0.3252 0.0635 Uiso 1.0000
C C123 0.6561(3) 0.2318(3) 0.1505(3) 0.0328 Uani 1.0000
C C124 0.7102(4) 0.2768(3) 0.1807(3) 0.0492 Uani 1.0000
H H1241 0.7007 0.2909 0.2218 0.0591 Uiso 1.0000
C C125 0.7801(4) 0.3024(4) 0.1519(4) 0.0679 Uani 1.0000
H H1251 0.8163 0.3331 0.1729 0.0821 Uiso 1.0000
C C126 0.7936(5) 0.2831(4) 0.0917(4) 0.0686 Uani 1.0000
H H1261 0.8414 0.2987 0.0728 0.0820 Uiso 1.0000
C C127 0.7387(5) 0.2393(4) 0.0596(4) 0.0666 Uani 1.0000
H H1271 0.7466 0.2268 0.0181 0.0781 Uiso 1.0000
C C128 0.6701(4) 0.2132(4) 0.0889(3) 0.0501 Uani 1.0000
H H1281 0.6333 0.1824 0.0671 0.0591 Uiso 1.0000
Sn Sn2 1.06366(2) 0.19358(2) 0.300170(16) 0.0299 Uani 1.0000
O O201 1.1082(2) 0.09045(18) 0.33422(18) 0.0329 Uani 1.0000
P P202 1.08457(8) 0.01320(7) 0.33239(7) 0.0311 Uani 1.0000
O O203 0.9928(2) 0.0086(3) 0.3079(3) 0.0602 Uani 1.0000
H H2031 0.9764 -0.0176 0.2771 0.0723 Uiso 1.0000
O O204 1.1394(2) -0.03227(18) 0.29425(19) 0.0328 Uani 1.0000
C C205 1.0875(5) -0.0203(4) 0.4117(4) 0.0628 Uani 1.0000
H H2051 1.0734 -0.0692 0.4117 0.0705 Uiso 1.0000
H H2052 1.0505 0.0052 0.4364 0.0705 Uiso 1.0000
H H2053 1.1426 -0.0154 0.4310 0.0705 Uiso 1.0000
O O206 1.0252(3) 0.3003(2) 0.27527(19) 0.0446 Uani 1.0000
P P207 1.00599(8) 0.37021(7) 0.30592(7) 0.0324 Uani 1.0000
O O208 0.9118(2) 0.3870(3) 0.2967(3) 0.0565 Uani 1.0000
H H2081 0.8950 0.4139 0.2665 0.0666 Uiso 1.0000
O O209 1.0549(2) 0.4318(2) 0.2817(2) 0.0404 Uani 1.0000
C C210 1.0210(5) 0.3624(4) 0.3897(3) 0.0559 Uani 1.0000
H H2101 0.9901 0.3235 0.4048 0.0675 Uiso 1.0000
H H2102 1.0781 0.3551 0.4017 0.0675 Uiso 1.0000
H H2103 1.0031 0.4046 0.4098 0.0675 Uiso 1.0000
C C211 0.9552(4) 0.1822(3) 0.3512(3) 0.0373 Uani 1.0000
C C212 0.8793(3) 0.2069(3) 0.3260(3) 0.0379 Uani 1.0000
H H2121 0.8748 0.2289 0.2863 0.0451 Uiso 1.0000
C C213 0.8088(4) 0.1984(4) 0.3591(4) 0.0554 Uani 1.0000
H H2131 0.7593 0.2165 0.3424 0.0659 Uiso 1.0000
C C214 0.8108(5) 0.1656(4) 0.4158(4) 0.0629 Uani 1.0000
H H2141 0.7629 0.1588 0.4365 0.0745 Uiso 1.0000
C C215 0.8862(5) 0.1414(4) 0.4430(4) 0.0648 Uani 1.0000
H H2151 0.8881 0.1205 0.4829 0.0768 Uiso 1.0000
C C216 0.9571(5) 0.1492(3) 0.4095(3) 0.0501 Uani 1.0000
H H2161 1.0075 0.1329 0.4269 0.0593 Uiso 1.0000
C C217 1.1762(3) 0.2337(3) 0.3424(3) 0.0338 Uani 1.0000
C C218 1.2274(4) 0.2774(4) 0.3092(4) 0.0561 Uani 1.0000
H H2181 1.2114 0.2898 0.2682 0.0670 Uiso 1.0000
C C219 1.3013(5) 0.3022(5) 0.3362(5) 0.0772 Uani 1.0000
H H2191 1.3342 0.3318 0.3134 0.0910 Uiso 1.0000
C C220 1.3251(5) 0.2840(4) 0.3964(4) 0.0646 Uani 1.0000
H H2201 1.3753 0.3008 0.4135 0.0769 Uiso 1.0000
C C221 1.2774(5) 0.2419(4) 0.4310(4) 0.0656 Uani 1.0000
H H2211 1.2948 0.2297 0.4724 0.0781 Uiso 1.0000
C C222 1.2018(4) 0.2164(4) 0.4036(3) 0.0508 Uani 1.0000
H H2221 1.1688 0.1878 0.4277 0.0594 Uiso 1.0000
C C223 1.0585(3) 0.1674(3) 0.2021(3) 0.0353 Uani 1.0000
C C224 1.0816(4) 0.1013(3) 0.1805(3) 0.0437 Uani 1.0000
H H2241 1.0993 0.0676 0.2094 0.0522 Uiso 1.0000
C C225 1.0786(4) 0.0854(4) 0.1166(3) 0.0519 Uani 1.0000
H H2251 1.0967 0.0416 0.1033 0.0613 Uiso 1.0000
C C226 1.0495(4) 0.1335(4) 0.0728(3) 0.0592 Uani 1.0000
H H2261 1.0446 0.1227 0.0298 0.0711 Uiso 1.0000
C C227 1.0266(6) 0.1998(5) 0.0932(3) 0.0733 Uani 1.0000
H H2271 1.0096 0.2344 0.0636 0.0861 Uiso 1.0000
C C228 1.0293(5) 0.2172(4) 0.1571(3) 0.0586 Uani 1.0000
H H2281 1.0113 0.2609 0.1702 0.0690 Uiso 1.0000
N N10 0.7984(3) 0.0021(3) 0.2374(2) 0.0397 Uani 1.0000
H H101 0.8398 -0.0259 0.2269 0.0581 Uiso 1.0000
H H102 0.7505 -0.0165 0.2220 0.0580 Uiso 1.0000
C C11 0.8098(4) 0.0735(4) 0.2092(4) 0.0590 Uani 1.0000
H H111 0.8509 0.0989 0.2359 0.0722 Uiso 1.0000
H H112 0.7582 0.0986 0.2090 0.0721 Uiso 1.0000
C C12 0.8419(7) 0.0707(5) 0.1451(4) 0.1010 Uani 1.0000
H H121 0.8985 0.0577 0.1505 0.1239 Uiso 1.0000
H H122 0.8378 0.1177 0.1294 0.1239 Uiso 1.0000
C C13 0.8007(6) 0.0261(6) 0.0961(4) 0.1139 Uani 1.0000
H H131 0.8020 -0.0213 0.1110 0.1425 Uiso 1.0000
H H132 0.7449 0.0402 0.0875 0.1425 Uiso 1.0000
C C14 0.8478(6) 0.0293(6) 0.0368(4) 0.1091 Uani 1.0000
H H141 0.8216 0.0007 0.0047 0.1306 Uiso 1.0000
H H142 0.9025 0.0127 0.0461 0.1306 Uiso 1.0000
H H143 0.8496 0.0769 0.0227 0.1306 Uiso 1.0000
C C15 0.7993(4) 0.0052(5) 0.3066(3) 0.0659 Uani 1.0000
H H151 0.7482 0.0280 0.3176 0.0786 Uiso 1.0000
H H152 0.8468 0.0330 0.3227 0.0791 Uiso 1.0000
C C16 0.8015(4) -0.0687(5) 0.3348(3) 0.0731 Uani 1.0000
H H161 0.7513 -0.0929 0.3200 0.0892 Uiso 1.0000
H H162 0.8479 -0.0928 0.3187 0.0889 Uiso 1.0000
C C17 0.8065(9) -0.0572(6) 0.4059(4) 0.1531 Uani 1.0000
H H171 0.8527 -0.0278 0.4170 0.1878 Uiso 1.0000
H H172 0.7574 -0.0350 0.4182 0.1878 Uiso 1.0000
C C18 0.8169(12) -0.1248(8) 0.4378(5) 0.2082 Uani 1.0000
H H181 0.8202 -0.1166 0.4821 0.2303 Uiso 1.0000
H H182 0.8661 -0.1472 0.4259 0.2303 Uiso 1.0000
H H183 0.7708 -0.1544 0.4271 0.2303 Uiso 1.0000
N N20 0.6997(2) 0.4947(2) 0.2381(2) 0.0309 Uani 1.0000
H H201 0.7428 0.4776 0.2187 0.0458 Uiso 1.0000
H H202 0.6542 0.4700 0.2261 0.0463 Uiso 1.0000
C C21 0.6841(4) 0.5698(3) 0.2174(3) 0.0445 Uani 1.0000
H H211 0.7364 0.5941 0.2176 0.0532 Uiso 1.0000
H H212 0.6498 0.5929 0.2471 0.0532 Uiso 1.0000
C C22 0.6400(4) 0.5728(4) 0.1526(3) 0.0603 Uani 1.0000
H H221 0.6343 0.6227 0.1417 0.0720 Uiso 1.0000
H H222 0.5852 0.5519 0.1544 0.0721 Uiso 1.0000
C C23 0.6829(3) 0.5372(4) 0.1006(3) 0.0628 Uani 1.0000
H H231 0.6902 0.4872 0.1105 0.0753 Uiso 1.0000
H H232 0.7364 0.5591 0.0965 0.0751 Uiso 1.0000
C C24 0.6310(5) 0.5448(5) 0.0389(3) 0.0877 Uani 1.0000
H H241 0.6585 0.5199 0.0063 0.1319 Uiso 1.0000
H H242 0.6246 0.5938 0.0271 0.1320 Uiso 1.0000
H H243 0.5770 0.5248 0.0428 0.1321 Uiso 1.0000
C C25 0.7138(3) 0.4836(3) 0.3079(3) 0.0403 Uani 1.0000
H H251 0.7670 0.5050 0.3207 0.0479 Uiso 1.0000
H H252 0.6708 0.5084 0.3290 0.0483 Uiso 1.0000
C C26 0.7143(4) 0.4058(3) 0.3241(3) 0.0421 Uani 1.0000
H H261 0.6609 0.3854 0.3110 0.0499 Uiso 1.0000
H H262 0.7570 0.3824 0.3010 0.0505 Uiso 1.0000
C C27 0.7300(4) 0.3921(4) 0.3944(3) 0.0555 Uani 1.0000
H H271 0.7379 0.3418 0.4009 0.0672 Uiso 1.0000
H H272 0.7801 0.4179 0.4089 0.0672 Uiso 1.0000
C C28 0.6607(5) 0.4144(5) 0.4341(4) 0.0701 Uani 1.0000
H H281 0.6113 0.3892 0.4209 0.1071 Uiso 1.0000
H H282 0.6730 0.4054 0.4786 0.1069 Uiso 1.0000
H H283 0.6516 0.4642 0.4276 0.1068 Uiso 1.0000

loop_
_atom_site_aniso_label
_atom_site_aniso_U_11
_atom_site_aniso_U_22
_atom_site_aniso_U_33
_atom_site_aniso_U_12
_atom_site_aniso_U_13
_atom_site_aniso_U_23
Sn1 0.03063(19) 0.02368(17) 0.0318(2) 0.00151(15) 0.00695(13) 0.00110(15)
O101 0.057(2) 0.0268(18) 0.041(2) 0.0067(18) 0.0122(17) -0.0018(17)
P102 0.0247(7) 0.0243(6) 0.0398(7) 0.0022(5) 0.0031(5) -0.0042(5)
O103 0.0185(19) 0.065(3) 0.068(3) 0.0100(17) -0.0051(18) -0.036(2)
O104 0.040(2) 0.036(2) 0.057(3) 0.0020(17) 0.0118(19) -0.0128(19)
C105 0.072(4) 0.052(4) 0.035(3) 0.010(3) 0.002(3) 0.000(3)
O106 0.0303(17) 0.0197(16) 0.045(2) 0.0014(14) 0.0067(15) 0.0019(15)
P107 0.0235(6) 0.0232(6) 0.0423(8) 0.0003(5) 0.0040(5) 0.0047(5)
O108 0.028(2) 0.061(3) 0.063(3) 0.0038(19) 0.0038(19) 0.034(2)
O109 0.0215(17) 0.0274(18) 0.052(2) 0.0011(14) 0.0056(16) 0.0038(16)
C110 0.062(4) 0.044(4) 0.051(4) 0.005(3) -0.002(3) -0.011(3)
C111 0.034(3) 0.028(3) 0.046(3) -0.001(2) -0.001(2) 0.009(2)
C112 0.036(3) 0.029(3) 0.059(4) -0.001(2) 0.012(3) 0.004(2)
C113 0.025(3) 0.064(4) 0.078(5) 0.003(3) 0.000(3) 0.017(4)
C114 0.054(4) 0.064(5) 0.075(6) -0.014(4) -0.021(4) 0.019(4)
C115 0.050(4) 0.056(4) 0.058(4) 0.000(3) -0.011(3) -0.003(3)
C116 0.046(3) 0.039(3) 0.044(3) 0.006(3) 0.001(3) 0.006(3)
C117 0.027(3) 0.038(3) 0.035(3) -0.005(2) 0.003(2) -0.001(2)
C118 0.037(3) 0.040(3) 0.043(3) 0.004(2) 0.003(2) 0.002(3)
C119 0.046(4) 0.061(4) 0.044(4) 0.007(3) 0.006(3) 0.013(3)
C120 0.062(4) 0.080(5) 0.033(3) 0.007(4) 0.003(3) 0.010(3)
C121 0.067(4) 0.083(6) 0.040(4) 0.014(4) 0.002(3) -0.009(3)
C122 0.076(5) 0.040(3) 0.043(4) 0.007(3) 0.005(3) 0.003(3)
C123 0.039(3) 0.019(2) 0.040(3) 0.004(2) 0.006(2) 0.006(2)
C124 0.053(4) 0.042(3) 0.053(4) -0.014(3) 0.011(3) -0.013(3)
C125 0.057(4) 0.066(5) 0.082(5) -0.032(4) 0.014(4) -0.015(4)
C126 0.065(4) 0.049(4) 0.096(6) -0.027(3) 0.042(4) 0.002(4)
C127 0.081(5) 0.065(5) 0.058(5) -0.018(4) 0.039(4) -0.008(4)
C128 0.057(4) 0.054(4) 0.040(3) -0.020(3) 0.009(3) -0.008(3)
Sn2 0.03160(19) 0.02667(18) 0.0314(2) 0.00085(15) 0.00178(13) -0.00105(16)
O201 0.0310(18) 0.0242(17) 0.043(2) 0.0006(14) -0.0008(15) -0.0001(15)
P202 0.0265(6) 0.0241(6) 0.0433(8) -0.0018(5) 0.0064(6) -0.0043(5)
O203 0.028(2) 0.066(3) 0.087(4) -0.001(2) 0.007(2) -0.051(3)
O204 0.0223(17) 0.0257(18) 0.050(2) -0.0015(14) 0.0027(16) -0.0027(16)
C205 0.091(6) 0.038(3) 0.061(5) 0.011(4) 0.023(4) 0.011(3)
O206 0.063(3) 0.0279(19) 0.043(2) 0.0094(19) 0.0026(19) 0.0039(17)
P207 0.0268(7) 0.0261(6) 0.0444(8) 0.0026(5) 0.0034(6) 0.0061(6)
O208 0.029(2) 0.059(3) 0.083(4) 0.0078(19) 0.009(2) 0.034(3)
O209 0.034(2) 0.033(2) 0.053(3) -0.0015(16) -0.0044(17) 0.0153(18)
C210 0.080(5) 0.046(4) 0.041(3) 0.000(3) 0.005(3) -0.005(3)
C211 0.045(3) 0.019(3) 0.049(3) 0.001(2) 0.012(3) -0.006(2)
C212 0.031(3) 0.026(3) 0.057(4) 0.003(2) 0.005(2) -0.006(2)
C213 0.033(3) 0.043(4) 0.090(6) 0.001(3) 0.005(3) -0.016(4)
C214 0.053(4) 0.054(4) 0.087(6) -0.010(3) 0.044(4) -0.021(4)
C215 0.089(6) 0.055(4) 0.055(4) 0.002(4) 0.037(4) -0.004(3)
C216 0.058(4) 0.044(3) 0.050(4) 0.014(3) 0.016(3) -0.002(3)
C217 0.041(3) 0.018(2) 0.043(3) -0.004(2) 0.008(2) -0.003(2)
C218 0.060(4) 0.050(4) 0.058(4) -0.021(3) 0.005(3) 0.005(3)
C219 0.064(5) 0.067(5) 0.102(7) -0.031(4) 0.012(4) -0.002(5)
C220 0.054(4) 0.042(4) 0.096(6) -0.018(3) -0.014(4) -0.016(4)
C221 0.074(5) 0.056(4) 0.063(5) -0.013(4) -0.019(4) -0.009(4)
C222 0.048(3) 0.049(4) 0.054(4) -0.013(3) -0.007(3) 0.001(3)
C223 0.024(3) 0.049(3) 0.032(3) 0.001(2) -0.005(2) 0.003(2)
C224 0.047(3) 0.045(3) 0.039(3) 0.006(3) 0.008(3) -0.002(3)
C225 0.047(4) 0.064(4) 0.045(4) 0.007(3) 0.006(3) -0.013(3)
C226 0.061(4) 0.084(5) 0.032(3) 0.009(4) 0.000(3) -0.010(3)
C227 0.105(6) 0.075(5) 0.039(4) 0.021(5) -0.002(4) 0.012(4)
C228 0.083(5) 0.055(4) 0.037(3) 0.018(4) 0.000(3) 0.000(3)
N10 0.022(2) 0.050(3) 0.047(3) 0.0011(19) 0.0025(19) -0.010(2)
C11 0.037(3) 0.041(4) 0.098(6) -0.002(3) -0.005(3) -0.009(4)
C12 0.146(10) 0.053(5) 0.105(9) -0.014(6) 0.022(7) 0.025(5)
C13 0.158(11) 0.091(8) 0.092(8) -0.032(8) 0.001(8) 0.030(6)
C14 0.110(8) 0.144(10) 0.075(7) 0.041(7) 0.015(6) 0.034(7)
C15 0.032(3) 0.121(7) 0.045(4) 0.028(4) 0.004(3) -0.021(4)
C16 0.033(3) 0.135(8) 0.052(4) 0.011(4) 0.002(3) 0.021(5)
C17 0.186(14) 0.205(16) 0.073(8) 0.077(12) 0.053(8) 0.040(9)
C18 0.29(3) 0.23(2) 0.112(13) 0.098(19) 0.069(14) 0.054(13)
N20 0.0214(19) 0.032(2) 0.039(3) -0.0033(16) 0.0043(17) -0.0015(18)
C21 0.036(3) 0.034(3) 0.065(4) -0.004(2) 0.010(3) -0.001(3)
C22 0.055(4) 0.052(4) 0.075(5) 0.008(3) 0.011(4) 0.017(4)
C23 0.050(4) 0.082(5) 0.056(5) -0.013(4) -0.003(3) 0.018(4)
C24 0.081(6) 0.115(8) 0.064(6) -0.023(6) -0.017(4) 0.018(5)
C25 0.031(3) 0.052(3) 0.038(3) -0.005(2) 0.001(2) -0.005(3)
C26 0.039(3) 0.042(3) 0.045(3) -0.003(2) 0.007(2) -0.004(3)
C27 0.053(4) 0.066(4) 0.047(4) 0.010(3) -0.004(3) 0.004(3)
C28 0.082(5) 0.081(5) 0.048(4) 0.018(4) 0.015(4) 0.008(4)

loop_
_atom_type_symbol
_atom_type_scat_Cromer_Mann_a1
_atom_type_scat_Cromer_Mann_a2
_atom_type_scat_Cromer_Mann_a3
_atom_type_scat_Cromer_Mann_a4
_atom_type_scat_Cromer_Mann_b1
_atom_type_scat_Cromer_Mann_b2
_atom_type_scat_Cromer_Mann_b3
_atom_type_scat_Cromer_Mann_b4
_atom_type_scat_Cromer_Mann_c
_atom_type_scat_dispersion_real
_atom_type_scat_dispersion_imag
_atom_type_scat_source
C 2.3100 1.0200 1.5886 0.8650 20.8439 10.2075 0.5687 51.6512 0.2156 0.0033 0.0016 'International Tables Vol C 4.2.6.8 and 6.1.1.4'
H 0.4930 0.3229 0.1402 0.0408 10.5109 26.1257 3.1424 57.7998 0.0030 0.0000 0.0000 'International Tables Vol C 4.2.6.8 and 6.1.1.4'
O 3.0485 2.2868 1.5463 0.8670 13.2771 5.7011 0.3239 32.9089 0.2508 0.0106 0.0060 'International Tables Vol C 4.2.6.8 and 6.1.1.4'
P 6.4345 4.1791 1.7800 1.4908 1.9067 27.1570 0.5260 68.1645 1.1149 0.1023 0.0942 'International Tables Vol C 4.2.6.8 and 6.1.1.4'
Sn 19.1889 19.1005 4.4585 2.4663 5.8303 0.5031 26.8909 83.9572 4.7821 -0.6537 1.4246 'International Tables Vol C 4.2.6.8 and 6.1.1.4'
N 12.2126 3.1322 2.0125 1.1663 0.0057 9.8933 28.9975 0.5826 -11.5290 0.0061 0.0033 'International Tables Vol C 4.2.6.8 and 6.1.1.4'

loop_
_geom_angle_atom_site_label_1
_geom_angle_atom_site_label_2
_geom_angle_atom_site_label_3
_geom_angle
_geom_angle_publ_flag
O101 Sn1 O106 174.71(14) no
O101 Sn1 C111 89.15(19) no
O106 Sn1 C111 90.75(18) no
O101 Sn1 C117 88.80(18) no
O106 Sn1 C117 95.83(18) no
C111 Sn1 C117 119.9(2) no
O101 Sn1 C123 90.03(17) no
O106 Sn1 C123 85.50(16) no
C111 Sn1 C123 121.2(2) no
C117 Sn1 C123 118.8(2) no
Sn1 O101 P102 142.8(2) no
O101 P102 O103 110.3(3) no
O101 P102 O104 114.0(2) no
O103 P102 O104 108.4(2) no
O101 P102 C105 109.3(3) no
O103 P102 C105 103.6(3) no
O104 P102 C105 110.7(3) no
P102 O103 H1031 118.3 no
P102 C105 H1051 110.6 no
P102 C105 H1052 110.0 no
H1051 C105 H1052 108.3 no
P102 C105 H1053 110.7 no
H1051 C105 H1053 109.0 no
H1052 C105 H1053 108.3 no
Sn1 O106 P107 143.2(2) no
O106 P107 O108 109.0(2) no
O106 P107 O109 114.1(2) no
O108 P107 O109 111.0(2) no
O106 P107 C110 108.1(3) no
O108 P107 C110 105.1(3) no
O109 P107 C110 109.1(3) no
P107 O108 H1081 122.5 no
P107 C110 H1101 110.7 no
P107 C110 H1102 110.6 no
H1101 C110 H1102 109.1 no
P107 C110 H1103 110.1 no
H1101 C110 H1103 108.3 no
H1102 C110 H1103 108.1 no
Sn1 C111 C112 120.1(5) no
Sn1 C111 C116 121.8(4) no
C112 C111 C116 118.0(5) no
C111 C112 H1121 120.9 no
C111 C112 C113 120.7(6) no
H1121 C112 C113 118.4 no
C112 C113 H1131 119.1 no
C112 C113 C114 120.8(6) no
H1131 C113 C114 120.1 no
C113 C114 H1141 120.8 no
C113 C114 C115 119.2(7) no
H1141 C114 C115 120.0 no
C114 C115 H1151 119.5 no
C114 C115 C116 120.1(7) no
H1151 C115 C116 120.4 no
C111 C116 C115 121.2(6) no
C111 C116 H1161 118.5 no
C115 C116 H1161 120.3 no
Sn1 C117 C118 122.1(4) no
Sn1 C117 C122 121.1(4) no
C118 C117 C122 116.7(5) no
C117 C118 H1181 119.7 no
C117 C118 C119 122.0(6) no
H1181 C118 C119 118.3 no
C118 C119 H1191 119.8 no
C118 C119 C120 120.7(6) no
H1191 C119 C120 119.5 no
C119 C120 H1201 120.6 no
C119 C120 C121 119.9(6) no
H1201 C120 C121 119.5 no
C120 C121 H1211 119.5 no
C120 C121 C122 119.9(7) no
H1211 C121 C122 120.6 no
C121 C122 C117 120.7(6) no
C121 C122 H1221 120.0 no
C117 C122 H1221 119.3 no
Sn1 C123 C124 120.8(4) no
Sn1 C123 C128 121.1(4) no
C124 C123 C128 118.0(5) no
C123 C124 H1241 119.0 no
C123 C124 C125 121.7(6) no
H1241 C124 C125 119.3 no
C124 C125 H1251 120.8 no
C124 C125 C126 119.6(7) no
H1251 C125 C126 119.6 no
C125 C126 H1261 119.8 no
C125 C126 C127 119.7(6) no
H1261 C126 C127 120.5 no
C126 C127 H1271 120.4 no
C126 C127 C128 120.4(7) no
H1271 C127 C128 119.2 no
C127 C128 C123 120.5(6) no
C127 C128 H1281 120.2 no
C123 C128 H1281 119.3 no
O201 Sn2 O206 174.15(14) no
O201 Sn2 C211 90.47(17) no
O206 Sn2 C211 89.08(18) no
O201 Sn2 C217 85.41(16) no
O206 Sn2 C217 89.91(18) no
C211 Sn2 C217 122.4(2) no
O201 Sn2 C223 96.22(19) no
O206 Sn2 C223 89.10(19) no
C211 Sn2 C223 119.0(2) no
C217 Sn2 C223 118.6(2) no
Sn2 O201 P202 140.8(2) no
O201 P202 O203 107.4(2) no
O201 P202 O204 114.2(2) no
O203 P202 O204 111.8(2) no
O201 P202 C205 108.9(3) no
O203 P202 C205 105.6(3) no
O204 P202 C205 108.4(3) no
P202 O203 H2031 122.9 no
P202 C205 H2051 110.5 no
P202 C205 H2052 110.7 no
H2051 C205 H2052 109.5 no
P202 C205 H2053 109.7 no
H2051 C205 H2053 108.1 no
H2052 C205 H2053 108.3 no
Sn2 O206 P207 140.5(2) no
O206 P207 O208 110.3(3) no
O206 P207 O209 113.7(2) no
O208 P207 O209 109.1(2) no
O206 P207 C210 109.6(3) no
O208 P207 C210 102.7(3) no
O209 P207 C210 110.9(3) no
P207 O208 H2081 119.1 no
P207 C210 H2101 110.7 no
P207 C210 H2102 110.7 no
H2101 C210 H2102 108.5 no
P207 C210 H2103 110.3 no
H2101 C210 H2103 108.3 no
H2102 C210 H2103 108.3 no
Sn2 C211 C212 120.5(4) no
Sn2 C211 C216 121.6(5) no
C212 C211 C216 117.9(6) no
C211 C212 H2121 121.0 no
C211 C212 C213 120.2(6) no
H2121 C212 C213 118.8 no
C212 C213 H2131 119.1 no
C212 C213 C214 121.7(6) no
H2131 C213 C214 119.2 no
C213 C214 H2141 120.6 no
C213 C214 C215 119.5(6) no
H2141 C214 C215 119.9 no
C214 C215 H2151 119.8 no
C214 C215 C216 118.8(7) no
H2151 C215 C216 121.4 no
C215 C216 C211 121.8(7) no
C215 C216 H2161 119.7 no
C211 C216 H2161 118.5 no
Sn2 C217 C218 121.3(5) no
Sn2 C217 C222 121.2(4) no
C218 C217 C222 117.5(6) no
C217 C218 H2181 119.0 no
C217 C218 C219 121.3(7) no
H2181 C218 C219 119.7 no
C218 C219 H2191 120.0 no
C218 C219 C220 119.8(7) no
H2191 C219 C220 120.2 no
C219 C220 H2201 118.5 no
C219 C220 C221 121.3(7) no
H2201 C220 C221 120.2 no
C220 C221 H2211 120.2 no
C220 C221 C222 119.1(8) no
H2211 C221 C222 120.7 no
C221 C222 C217 121.0(6) no
C221 C222 H2221 119.0 no
C217 C222 H2221 120.1 no
Sn2 C223 C224 122.3(4) no
Sn2 C223 C228 119.9(5) no
C224 C223 C228 117.8(6) no
C223 C224 H2241 118.9 no
C223 C224 C225 121.6(6) no
H2241 C224 C225 119.5 no
C224 C225 H2251 119.8 no
C224 C225 C226 120.8(6) no
H2251 C225 C226 119.4 no
C225 C226 H2261 121.8 no
C225 C226 C227 118.7(6) no
H2261 C226 C227 119.5 no
C226 C227 H2271 119.9 no
C226 C227 C228 121.6(7) no
H2271 C227 C228 118.6 no
C223 C228 C227 119.5(7) no
C223 C228 H2281 119.7 no
C227 C228 H2281 120.7 no
H101 N10 H102 108.9 no
H101 N10 C11 108.9 no
H102 N10 C11 109.5 no
H101 N10 C15 107.9 no
H102 N10 C15 109.9 no
C11 N10 C15 111.8(6) no
N10 C11 H111 107.9 no
N10 C11 H112 108.6 no
H111 C11 H112 108.9 no
N10 C11 C12 113.2(6) no
H111 C11 C12 106.7 no
H112 C11 C12 111.3 no
C11 C12 H121 106.4 no
C11 C12 H122 105.5 no
H121 C12 H122 109.5 no
C11 C12 C13 119.9(7) no
H121 C12 C13 109.5 no
H122 C12 C13 105.7 no
C12 C13 H131 107.9 no
C12 C13 H132 111.4 no
H131 C13 H132 109.5 no
C12 C13 C14 109.50(2) no
H131 C13 C14 108.1 no
H132 C13 C14 110.4 no
C13 C14 H141 110.3 no
C13 C14 H142 109.0 no
H141 C14 H142 109.5 no
C13 C14 H143 109.1 no
H141 C14 H143 109.5 no
H142 C14 H143 109.5 no
N10 C15 H151 107.3 no
N10 C15 H152 109.6 no
H151 C15 H152 109.9 no
N10 C15 C16 110.9(6) no
H151 C15 C16 108.3 no
H152 C15 C16 110.9 no
C15 C16 H161 107.8 no
C15 C16 H162 107.4 no
H161 C16 H162 108.7 no
C15 C16 C17 104.9(7) no
H161 C16 C17 112.7 no
H162 C16 C17 114.9 no
C16 C17 H171 109.2 no
C16 C17 H172 109.7 no
H171 C17 H172 109.5 no
C16 C17 C18 109.50(2) no
H171 C17 C18 109.3 no
H172 C17 C18 109.7 no
C17 C18 H181 108.4 no
C17 C18 H182 110.2 no
H181 C18 H182 109.5 no
C17 C18 H183 109.8 no
H181 C18 H183 109.5 no
H182 C18 H183 109.5 no
H201 N20 H202 109.4 no
H201 N20 C21 109.2 no
H202 N20 C21 106.7 no
H201 N20 C25 109.0 no
H202 N20 C25 106.6 no
C21 N20 C25 115.8(5) no
N20 C21 H211 108.4 no
N20 C21 H212 109.2 no
H211 C21 H212 108.5 no
N20 C21 C22 111.4(5) no
H211 C21 C22 110.8 no
H212 C21 C22 108.4 no
C21 C22 H221 106.6 no
C21 C22 H222 109.4 no
H221 C22 H222 109.1 no
C21 C22 C23 115.9(5) no
H221 C22 C23 107.7 no
H222 C22 C23 107.9 no
C22 C23 H231 109.5 no
C22 C23 H232 109.1 no
H231 C23 H232 109.6 no
C22 C23 C24 109.50(2) no
H231 C23 C24 109.4 no
H232 C23 C24 109.6 no
C23 C24 H241 108.3 no
C23 C24 H242 111.1 no
H241 C24 H242 109.2 no
C23 C24 H243 110.6 no
H241 C24 H243 109.2 no
H242 C24 H243 108.4 no
N20 C25 H251 107.4 no
N20 C25 H252 108.2 no
H251 C25 H252 108.6 no
N20 C25 C26 111.0(5) no
H251 C25 C26 110.3 no
H252 C25 C26 111.2 no
C25 C26 H261 109.2 no
C25 C26 H262 108.7 no
H261 C26 H262 108.7 no
C25 C26 C27 112.8(5) no
H261 C26 C27 108.0 no
H262 C26 C27 109.4 no
C26 C27 H271 108.6 no
C26 C27 H272 108.2 no
H271 C27 H272 110.1 no
C26 C27 C28 114.4(6) no
H271 C27 C28 107.1 no
H272 C27 C28 108.4 no
C27 C28 H281 109.6 no
C27 C28 H282 112.2 no
H281 C28 H282 108.6 no
C27 C28 H283 108.0 no
H281 C28 H283 109.1 no
H282 C28 H283 109.5 no

loop_
_geom_bond_atom_site_label_1
_geom_bond_atom_site_label_2
_geom_bond_distance
_geom_bond_publ_flag
Sn1 O101 2.175(4) yes
Sn1 O106 2.188(3) yes
Sn1 C111 2.128(6) yes
Sn1 C117 2.137(6) yes
Sn1 C123 2.125(5) yes
Sn2 O201 2.188(3) yes
Sn2 O206 2.169(4) yes
Sn2 C211 2.125(6) yes
Sn2 C217 2.126(6) yes
Sn2 C223 2.134(6) yes
O101 P102 1.507(4) no
P102 O103 1.563(4) no
P102 O104 1.511(4) no
P102 C105 1.787(6) no
O103 H1031 0.850 no
C105 H1051 0.953 no
C105 H1052 0.962 no
C105 H1053 0.953 no
O106 P107 1.507(3) no
P107 O108 1.554(4) no
P107 O109 1.508(4) no
P107 C110 1.793(7) no
O108 H1081 0.850 no
C110 H1101 0.951 no
C110 H1102 0.954 no
C110 H1103 0.963 no
C111 C112 1.376(8) no
C111 C116 1.395(9) no
C112 H1121 0.927 no
C112 C113 1.401(9) no
C113 H1131 0.938 no
C113 C114 1.373(11) no
C114 H1141 0.924 no
C114 C115 1.381(11) no
C115 H1151 0.926 no
C115 C116 1.390(9) no
C116 H1161 0.933 no
C117 C118 1.386(8) no
C117 C122 1.386(8) no
C118 H1181 0.926 no
C118 C119 1.380(9) no
C119 H1191 0.930 no
C119 C120 1.342(10) no
C120 H1201 0.933 no
C120 C121 1.368(11) no
C121 H1211 0.936 no
C121 C122 1.408(9) no
C122 H1221 0.917 no
C123 C124 1.357(8) no
C123 C128 1.383(8) no
C124 H1241 0.930 no
C124 C125 1.403(9) no
C125 H1251 0.922 no
C125 C126 1.356(11) no
C126 H1261 0.938 no
C126 C127 1.368(11) no
C127 H1271 0.928 no
C127 C128 1.392(9) no
C128 H1281 0.937 no
O201 P202 1.510(4) no
P202 O203 1.549(4) no
P202 O204 1.504(4) no
P202 C205 1.795(7) no
O203 H2031 0.850 no
C205 H2051 0.951 no
C205 H2052 0.949 no
C205 H2053 0.965 no
O206 P207 1.513(4) no
P207 O208 1.560(4) no
P207 O209 1.515(4) no
P207 C210 1.785(7) no
O208 H2081 0.850 no
C210 H2101 0.956 no
C210 H2102 0.955 no
C210 H2103 0.959 no
C211 C212 1.393(8) no
C211 C216 1.384(9) no
C212 H2121 0.939 no
C212 C213 1.383(9) no
C213 H2131 0.923 no
C213 C214 1.352(11) no
C214 H2141 0.920 no
C214 C215 1.398(12) no
C215 H2151 0.933 no
C215 C216 1.391(10) no
C216 H2161 0.930 no
C217 C218 1.390(8) no
C217 C222 1.378(9) no
C218 H2181 0.923 no
C218 C219 1.380(10) no
C219 H2191 0.926 no
C219 C220 1.357(12) no
C220 H2201 0.927 no
C220 C221 1.353(11) no
C221 H2211 0.935 no
C221 C222 1.410(9) no
C222 H2221 0.933 no
C223 C224 1.388(8) no
C223 C228 1.405(9) no
C224 H2241 0.920 no
C224 C225 1.384(9) no
C225 H2251 0.929 no
C225 C226 1.365(10) no
C226 H2261 0.933 no
C226 C227 1.384(11) no
C227 H2271 0.937 no
C227 C228 1.393(10) no
C228 H2281 0.924 no
N10 H101 0.893 no
N10 H102 0.896 no
N10 C11 1.493(9) no
N10 C15 1.466(8) no
C11 H111 0.975 no
C11 H112 0.960 no
C11 C12 1.483(12) no
C12 H121 0.950 no
C12 H122 0.950 no
C12 C13 1.469(8) no
C13 H131 0.950 no
C13 H132 0.950 no
C13 C14 1.508(8) no
C14 H141 0.950 no
C14 H142 0.950 no
C14 H143 0.950 no
C15 H151 0.973 no
C15 H152 0.977 no
C15 C16 1.520(12) no
C16 H161 0.969 no
C16 H162 0.958 no
C16 C17 1.520(8) no
C17 H171 0.950 no
C17 H172 0.950 no
C17 C18 1.453(9) no
C18 H181 0.950 no
C18 H182 0.950 no
C18 H183 0.950 no
N20 H201 0.892 no
N20 H202 0.897 no
N20 C21 1.504(7) no
N20 C25 1.500(7) no
C21 H211 0.964 no
C21 H212 0.968 no
C21 C22 1.513(9) no
C22 H221 0.974 no
C22 H222 0.976 no
C22 C23 1.495(7) no
C23 H231 0.975 no
C23 H232 0.969 no
C23 C24 1.521(7) no
C24 H241 0.965 no
C24 H242 0.965 no
C24 H243 0.960 no
C25 H251 0.976 no
C25 H252 0.968 no
C25 C26 1.510(9) no
C26 H261 0.973 no
C26 H262 0.976 no
C26 C27 1.520(9) no
C27 H271 0.969 no
C27 H272 0.981 no
C27 C28 1.501(10) no
C28 H281 0.960 no
C28 H282 0.967 no
C28 H283 0.961 no

loop_
_geom_hbond_atom_site_label_D
_geom_hbond_atom_site_label_H
_geom_hbond_atom_site_label_A
_geom_hbond_site_symmetry_A
_geom_hbond_distance_DH
_geom_hbond_distance_HA
_geom_hbond_distance_DA
_geom_hbond_angle_DHA
_geom_hbond_publ_flag
O103 H1031 O109 3_655 0.850 1.732 2.582(10) 179.6(2) yes
O108 H1081 O104 3_645 0.850 1.640 2.490(10) 179.9(2) yes
C122 H1221 O101 . 0.917 2.364 2.976(10) 124.15(18) no
O203 H2031 O209 3_745 0.850 1.628 2.478(10) 179.7(3) yes
O208 H2081 O204 3_755 0.850 1.711 2.561(10) 179.70(19) yes
C228 H2281 O206 . 0.924 2.346 2.961(10) 123.69(19) no
N10 H101 O209 3_745 0.893 1.901 2.772(10) 164.57(18) yes
N10 H102 O109 . 0.896 1.920 2.777(10) 159.46(19) yes
C15 H152 O203 . 0.977 2.448 3.134(10) 126.9(2) no
C16 H161 O103 3_645 0.969 2.513 3.418(10) 155.5(2) no
N20 H201 O204 3_755 0.892 1.951 2.780(10) 153.79(17) yes
N20 H202 O104 . 0.897 1.875 2.756(10) 167.17(18) yes
C25 H252 O108 3_655 0.968 2.512 3.212(10) 129.16(16) no
C26 H262 O208 . 0.976 2.515 3.302(10) 137.59(19) no
